data_7007775
loop_
_publ_author_name
'Pedrido, Rosa'
'Romero, M Jos\'e'
'Bermejo, Manuel R.'
'Gonz\'alez-Noya, Ana M'
'Maneiro, Marcelino'
'Rodr\'iguez, M Jes\'us'
'Zaragoza, Guillermo'

_publ_section_title
;
 Influence of the metal size in the structure of the complexes derived
 from a pentadentate [N(3)O(2)] hydrazone.
;
_journal_issue 44
_journal_name_full 'Dalton transactions (Cambridge, England : 2003)'
_journal_page_first 5304
_journal_page_last 5314
_journal_paper_doi 10.1039/b610010d
_journal_year 2006
_chemical_formula_moiety 'C18 H17 N3 O5 PB1'
_chemical_formula_sum 'C18 H17 N3 O5 Pb'
_chemical_formula_weight 562.55
_chemical_name_systematic
;
?
;
_space_group_IT_number 14
_symmetry_cell_setting monoclinic
_symmetry_space_group_name_Hall '-P 2yn'
_symmetry_space_group_name_H-M 'P 1 21/n 1'
_atom_sites_solution_hydrogens geom
_atom_sites_solution_primary direct
_atom_sites_solution_secondary difmap
_audit_creation_method SHELXL-97
_cell_angle_alpha 90.00
_cell_angle_beta 99.856(2)
_cell_angle_gamma 90.00
_cell_formula_units_Z 4
_cell_length_a 9.4577(13)
_cell_length_b 16.264(2)
_cell_length_c 12.6521(18)
_cell_measurement_reflns_used 1967
_cell_measurement_temperature 293(2)
_cell_measurement_theta_max 23.27
_cell_measurement_theta_min 2.5
_cell_volume 1917.4(4)
_computing_cell_refinement 'BRUKER SMART'
_computing_data_collection 'BRUKER SMART'
_computing_data_reduction 'BRUKER SAINT'
_computing_molecular_graphics 'Ortep-3 for Windows (Farrugia, 1997)'
_computing_publication_material 'WinGX publication routines (Farrugia, 1999)'
_computing_structure_refinement 'SHELXL-97 (Sheldrick, 1997)'
_computing_structure_solution 'DIRDIF99 (Beurskens, 1999)'
_diffrn_ambient_temperature 293(2)
_diffrn_measured_fraction_theta_full 0.998
_diffrn_measured_fraction_theta_max 0.998
_diffrn_measurement_device_type 'Smart-CCD-1000 BRUKER'
_diffrn_measurement_method 'omega scans'
_diffrn_radiation_monochromator graphite
_diffrn_radiation_source 'fine-focus sealed tube'
_diffrn_radiation_type MoK\a
_diffrn_radiation_wavelength 0.71073
_diffrn_reflns_av_R_equivalents 0.0000
_diffrn_reflns_av_sigmaI/netI 0.0425
_diffrn_reflns_limit_h_max 11
_diffrn_reflns_limit_h_min -12
_diffrn_reflns_limit_k_max 20
_diffrn_reflns_limit_k_min 0
_diffrn_reflns_limit_l_max 16
_diffrn_reflns_limit_l_min 0
_diffrn_reflns_number 4238
_diffrn_reflns_theta_full 27.14
_diffrn_reflns_theta_max 27.14
_diffrn_reflns_theta_min 2.06
_exptl_absorpt_coefficient_mu 8.830
_exptl_absorpt_correction_T_max 1
_exptl_absorpt_correction_T_min 0.521259
_exptl_absorpt_correction_type multi-scan
_exptl_absorpt_process_details 'BRUKER SADABS'
_exptl_crystal_colour yellow
_exptl_crystal_density_diffrn 1.942
_exptl_crystal_density_method 'not measured'
_exptl_crystal_description prism
_exptl_crystal_F_000 1072
_exptl_crystal_size_max 0.23
_exptl_crystal_size_mid 0.1
_exptl_crystal_size_min 0.05
_refine_diff_density_max 0.944
_refine_diff_density_min -0.595
_refine_diff_density_rms 0.122
_refine_ls_extinction_method none
_refine_ls_goodness_of_fit_ref 1.061
_refine_ls_hydrogen_treatment mixed
_refine_ls_matrix_type full
_refine_ls_number_parameters 250
_refine_ls_number_reflns 4238
_refine_ls_number_restraints 1
_refine_ls_restrained_S_all 1.061
_refine_ls_R_factor_all 0.0564
_refine_ls_R_factor_gt 0.0324
_refine_ls_shift/su_max 0.001
_refine_ls_shift/su_mean 0.000
_refine_ls_structure_factor_coef Fsqd
_refine_ls_weighting_details 'calc w=1/[\s^2^(Fo^2^)+(0.0289P)^2^+0.4249P] where P=(Fo^2^+2Fc^2^)/3'
_refine_ls_weighting_scheme calc
_refine_ls_wR_factor_gt 0.0638
_refine_ls_wR_factor_ref 0.0696
_reflns_number_gt 2978
_reflns_number_total 4238
_reflns_threshold_expression >2sigma(I)
_cod_data_source_file b610010d.txt
_cod_data_source_block pbdaphs
_cod_original_sg_symbol_H-M P21/n
_cod_database_code 7007775

loop_
_symmetry_equiv_pos_as_xyz
'x, y, z'
'-x+1/2, y+1/2, -z+1/2'
'-x, -y, -z'
'x-1/2, -y-1/2, z-1/2'

loop_
_atom_site_label
_atom_site_type_symbol
_atom_site_fract_x
_atom_site_fract_y
_atom_site_fract_z
_atom_site_U_iso_or_equiv
_atom_site_adp_type
_atom_site_occupancy
_atom_site_symmetry_multiplicity
_atom_site_calc_flag
_atom_site_refinement_flags
_atom_site_disorder_assembly
_atom_site_disorder_group
Pb1 Pb 0.10028(2) 0.096033(12) 0.345020(16) 0.04357(8) Uani 1 1 d . . .
O2 O -0.0214(4) -0.0355(2) 0.3166(3) 0.0526(10) Uani 1 1 d . . .
C7 C 0.0148(6) -0.0911(3) 0.3859(4) 0.0429(13) Uani 1 1 d . . .
N1 N 0.1213(5) -0.0852(3) 0.4708(4) 0.0451(11) Uani 1 1 d . . .
N2 N 0.1965(4) -0.0129(2) 0.4738(3) 0.0387(10) Uani 1 1 d . . .
C9 C 0.3023(5) -0.0028(3) 0.5517(4) 0.0409(12) Uani 1 1 d . . .
C10 C 0.3872(5) 0.0729(3) 0.5496(4) 0.0394(12) Uani 1 1 d . . .
N3 N 0.3391(4) 0.1288(3) 0.4737(3) 0.0387(10) Uani 1 1 d . . .
C14 C 0.4125(5) 0.1991(3) 0.4705(4) 0.0421(13) Uani 1 1 d . . .
C15 C 0.3529(7) 0.2588(4) 0.3843(5) 0.0538(15) Uani 1 1 d . . .
O3 O 0.2527(5) 0.2373(3) 0.3166(4) 0.0832(16) Uani 1 1 d . . .
C11 C 0.5142(6) 0.0866(3) 0.6234(4) 0.0472(14) Uani 1 1 d . . .
H11 H 0.5481 0.0472 0.6747 0.057 Uiso 1 1 calc R . .
C12 C 0.5865(6) 0.1583(4) 0.6188(5) 0.0590(17) Uani 1 1 d . . .
H12 H 0.6700 0.1683 0.6676 0.071 Uiso 1 1 calc R . .
C13 C 0.5363(6) 0.2164(4) 0.5417(5) 0.0528(15) Uani 1 1 d . . .
H13 H 0.5847 0.2657 0.5380 0.063 Uiso 1 1 calc R . .
C6 C -0.0675(6) -0.1694(3) 0.3787(4) 0.0467(14) Uani 1 1 d . . .
C1 C -0.0260(7) -0.2361(4) 0.4442(5) 0.0542(15) Uani 1 1 d . . .
C2 C -0.1104(7) -0.3084(4) 0.4371(6) 0.0696(19) Uani 1 1 d . . .
H2 H -0.0837 -0.3525 0.4830 0.084 Uiso 1 1 calc R . .
C3 C -0.2322(8) -0.3122(4) 0.3612(6) 0.0705(19) Uani 1 1 d . . .
H3 H -0.2885 -0.3594 0.3559 0.085 Uiso 1 1 calc R . .
C4 C -0.2723(7) -0.2484(5) 0.2936(6) 0.071(2) Uani 1 1 d . . .
H4 H -0.3545 -0.2528 0.2417 0.085 Uiso 1 1 calc R . .
C5 C -0.1913(6) -0.1764(4) 0.3012(5) 0.0593(17) Uani 1 1 d . . .
H5 H -0.2198 -0.1329 0.2547 0.071 Uiso 1 1 calc R . .
O4 O 0.2608(4) 0.0434(2) 0.2448(3) 0.0549(10) Uani 1 1 d . . .
O5 O 0.0768(5) 0.0916(3) 0.1319(3) 0.0688(12) Uani 1 1 d . . .
C17 C 0.1979(7) 0.0600(4) 0.1496(5) 0.0562(16) Uani 1 1 d . . .
C18 C 0.2756(9) 0.0400(5) 0.0591(6) 0.102(3) Uani 1 1 d . . .
H18A H 0.2094 0.0169 0.0006 0.153 Uiso 1 1 calc R . .
H18B H 0.3504 0.0009 0.0830 0.153 Uiso 1 1 calc R . .
H18C H 0.3168 0.0892 0.0356 0.153 Uiso 1 1 calc R . .
C8 C 0.3400(6) -0.0624(4) 0.6418(4) 0.0552(15) Uani 1 1 d . . .
H6A H 0.3249 -0.0372 0.7075 0.083 Uiso 1 1 calc R . .
H6B H 0.4389 -0.0780 0.6477 0.083 Uiso 1 1 calc R . .
H6C H 0.2804 -0.1103 0.6281 0.083 Uiso 1 1 calc R . .
C16 C 0.4160(8) 0.3408(4) 0.3805(5) 0.078(2) Uani 1 1 d . . .
H16A H 0.3631 0.3713 0.3217 0.117 Uiso 1 1 calc R . .
H16B H 0.5141 0.3357 0.3709 0.117 Uiso 1 1 calc R . .
H16C H 0.4121 0.3692 0.4464 0.117 Uiso 1 1 calc R . .
O1 O 0.0952(6) -0.2378(3) 0.5207(5) 0.0866(15) Uani 1 1 d D . .
H1B H 0.126(8) -0.191(2) 0.523(6) 0.104 Uiso 1 1 d D . .

loop_
_atom_site_aniso_label
_atom_site_aniso_U_11
_atom_site_aniso_U_22
_atom_site_aniso_U_33
_atom_site_aniso_U_23
_atom_site_aniso_U_13
_atom_site_aniso_U_12
Pb1 0.04250(12) 0.04420(13) 0.04179(13) 0.00289(11) 0.00091(8) 0.00813(10)
O2 0.059(2) 0.050(2) 0.045(2) 0.002(2) -0.0013(19) -0.0035(19)
C7 0.042(3) 0.050(3) 0.039(3) -0.008(3) 0.013(2) -0.005(3)
N1 0.047(3) 0.042(3) 0.046(3) 0.000(2) 0.008(2) 0.002(2)
N2 0.039(2) 0.038(2) 0.038(2) -0.002(2) 0.0055(19) 0.003(2)
C9 0.041(3) 0.042(3) 0.038(3) 0.004(2) 0.006(2) 0.009(2)
C10 0.036(3) 0.047(3) 0.034(3) -0.001(2) 0.003(2) 0.008(2)
N3 0.043(2) 0.039(2) 0.033(2) -0.002(2) 0.0020(19) 0.003(2)
C14 0.047(3) 0.041(3) 0.038(3) -0.008(3) 0.007(2) 0.000(3)
C15 0.068(4) 0.052(4) 0.042(4) 0.000(3) 0.012(3) -0.001(3)
O3 0.108(4) 0.057(3) 0.069(3) 0.023(2) -0.027(3) -0.024(3)
C11 0.047(3) 0.043(3) 0.047(3) -0.003(3) -0.004(3) 0.007(3)
C12 0.054(4) 0.057(4) 0.059(4) -0.022(3) -0.011(3) 0.007(3)
C13 0.053(3) 0.044(3) 0.059(4) -0.010(3) 0.001(3) -0.008(3)
C6 0.049(3) 0.049(3) 0.045(3) -0.006(3) 0.017(3) -0.001(3)
C1 0.057(4) 0.053(4) 0.054(4) -0.012(3) 0.016(3) 0.001(3)
C2 0.080(5) 0.050(4) 0.083(5) -0.007(4) 0.027(4) -0.009(3)
C3 0.082(5) 0.060(5) 0.073(5) -0.022(4) 0.025(4) -0.017(4)
C4 0.059(4) 0.088(5) 0.066(5) -0.031(4) 0.011(3) -0.016(4)
C5 0.048(3) 0.071(4) 0.060(4) -0.025(3) 0.012(3) -0.010(3)
O4 0.054(2) 0.063(3) 0.048(2) 0.008(2) 0.0101(19) 0.014(2)
O5 0.077(3) 0.078(3) 0.048(3) 0.008(2) 0.000(2) 0.025(3)
C17 0.073(4) 0.050(4) 0.049(4) 0.001(3) 0.020(3) 0.003(3)
C18 0.135(7) 0.113(7) 0.071(5) 0.008(5) 0.055(5) 0.024(6)
C8 0.061(3) 0.053(3) 0.049(4) 0.012(3) -0.001(3) 0.004(3)
C16 0.113(6) 0.061(5) 0.058(4) 0.005(4) 0.005(4) -0.031(4)
O1 0.087(4) 0.063(3) 0.104(4) 0.014(3) 0.001(3) -0.003(3)

loop_
_atom_type_symbol
_atom_type_description
_atom_type_scat_dispersion_real
_atom_type_scat_dispersion_imag
_atom_type_scat_source
C C 0.0033 0.0016 'International Tables Vol C Tables 4.2.6.8 and 6.1.1.4'
H H 0.0000 0.0000 'International Tables Vol C Tables 4.2.6.8 and 6.1.1.4'
N N 0.0061 0.0033 'International Tables Vol C Tables 4.2.6.8 and 6.1.1.4'
O O 0.0106 0.0060 'International Tables Vol C Tables 4.2.6.8 and 6.1.1.4'
Pb Pb -3.3944 10.1111 'International Tables Vol C Tables 4.2.6.8 and 6.1.1.4'

loop_
_geom_angle_atom_site_label_1
_geom_angle_atom_site_label_2
_geom_angle_atom_site_label_3
_geom_angle
_geom_angle_site_symmetry_1
_geom_angle_site_symmetry_3
_geom_angle_publ_flag
O4 Pb1 O2 86.07(14) . . ?
O4 Pb1 N2 83.90(13) . . ?
O2 Pb1 N2 65.03(13) . . ?
O4 Pb1 N3 80.63(13) . . ?
O2 Pb1 N3 127.73(13) . . ?
N2 Pb1 N3 63.42(13) . . ?
O4 Pb1 O5 51.84(13) . . ?
O2 Pb1 O5 82.59(13) . . ?
O2 Pb1 O3 163.08(12) . . ?
N2 Pb1 O5 127.17(13) . . ?
N3 Pb1 O5 123.41(14) . . ?
N3 Pb1 O3 59.73(13) . . ?
O4 Pb1 C17 26.13(15) . . ?
O2 Pb1 C17 84.58(15) . . ?
N2 Pb1 C17 106.71(16) . . ?
N3 Pb1 C17 102.11(17) . . ?
O5 Pb1 C17 25.75(15) . . ?
C7 O2 Pb1 117.5(3) . . ?
O2 C7 N1 125.4(5) . . ?
O2 C7 C6 119.5(5) . . ?
N1 C7 C6 115.0(5) . . ?
C7 N1 N2 113.5(4) . . ?
C9 N2 N1 117.5(4) . . ?
C9 N2 Pb1 124.3(3) . . ?
N1 N2 Pb1 117.7(3) . . ?
N2 C9 C10 116.5(4) . . ?
N2 C9 C8 123.6(5) . . ?
C10 C9 C8 119.8(5) . . ?
N3 C10 C11 120.9(5) . . ?
N3 C10 C9 117.4(4) . . ?
C11 C10 C9 121.8(5) . . ?
C14 N3 C10 119.0(4) . . ?
C14 N3 Pb1 123.6(3) . . ?
C10 N3 Pb1 117.4(3) . . ?
N3 C14 C13 122.6(5) . . ?
N3 C14 C15 116.3(5) . . ?
C13 C14 C15 121.1(5) . . ?
O3 C15 C16 120.9(6) . . ?
O3 C15 C14 118.5(5) . . ?
C16 C15 C14 120.6(6) . . ?
C12 C11 C10 119.1(5) . . ?
C12 C11 H11 120.5 . . ?
C10 C11 H11 120.5 . . ?
C11 C12 C13 120.2(5) . . ?
C11 C12 H12 119.9 . . ?
C13 C12 H12 119.9 . . ?
C14 C13 C12 118.2(6) . . ?
C14 C13 H13 120.9 . . ?
C12 C13 H13 120.9 . . ?
C1 C6 C5 118.4(6) . . ?
C1 C6 C7 122.9(5) . . ?
C5 C6 C7 118.7(5) . . ?
O1 C1 C6 124.0(6) . . ?
O1 C1 C2 115.0(6) . . ?
C6 C1 C2 121.0(6) . . ?
C3 C2 C1 118.7(7) . . ?
C3 C2 H2 120.7 . . ?
C1 C2 H2 120.7 . . ?
C4 C3 C2 121.3(7) . . ?
C4 C3 H3 119.4 . . ?
C2 C3 H3 119.4 . . ?
C3 C4 C5 120.5(7) . . ?
C3 C4 H4 119.7 . . ?
C5 C4 H4 119.7 . . ?
C4 C5 C6 120.1(7) . . ?
C4 C5 H5 119.9 . . ?
C6 C5 H5 119.9 . . ?
C17 O4 Pb1 101.3(4) . . ?
C17 O5 Pb1 85.1(4) . . ?
O5 C17 O4 121.6(6) . . ?
O5 C17 C18 120.7(6) . . ?
O4 C17 C18 117.7(6) . . ?
O5 C17 Pb1 69.2(3) . . ?
O4 C17 Pb1 52.6(3) . . ?
C18 C17 Pb1 169.6(5) . . ?
C17 C18 H18A 109.5 . . ?
C17 C18 H18B 109.5 . . ?
H18A C18 H18B 109.5 . . ?
C17 C18 H18C 109.5 . . ?
H18A C18 H18C 109.5 . . ?
H18B C18 H18C 109.5 . . ?
C9 C8 H6A 109.5 . . ?
C9 C8 H6B 109.5 . . ?
H6A C8 H6B 109.5 . . ?
C9 C8 H6C 109.5 . . ?
H6A C8 H6C 109.5 . . ?
H6B C8 H6C 109.5 . . ?
C15 C16 H16A 109.5 . . ?
C15 C16 H16B 109.5 . . ?
H16A C16 H16B 109.5 . . ?
C15 C16 H16C 109.5 . . ?
H16A C16 H16C 109.5 . . ?
H16B C16 H16C 109.5 . . ?
C1 O1 H1B 105(6) . . ?

loop_
_geom_bond_atom_site_label_1
_geom_bond_atom_site_label_2
_geom_bond_distance
_geom_bond_site_symmetry_2
_geom_bond_publ_flag
Pb1 O4 2.303(4) . ?
Pb1 O2 2.427(4) . ?
Pb1 N2 2.473(4) . ?
Pb1 N3 2.603(4) . ?
Pb1 O5 2.668(4) . ?
Pb1 O3 2.768(4) . ?
Pb1 C17 2.844(6) . ?
O2 C7 1.265(6) . ?
C7 N1 1.344(7) . ?
C7 C6 1.488(7) . ?
N1 N2 1.372(5) . ?
N2 C9 1.288(6) . ?
C9 C10 1.473(7) . ?
C9 C8 1.492(7) . ?
C10 N3 1.344(6) . ?
C10 C11 1.407(7) . ?
N3 C14 1.341(6) . ?
C14 C13 1.378(7) . ?
C14 C15 1.497(8) . ?
C15 O3 1.215(7) . ?
C15 C16 1.465(8) . ?
C11 C12 1.358(8) . ?
C11 H11 0.9300 . ?
C12 C13 1.382(8) . ?
C12 H12 0.9300 . ?
C13 H13 0.9300 . ?
C6 C1 1.380(8) . ?
C6 C5 1.397(8) . ?
C1 O1 1.368(8) . ?
C1 C2 1.417(8) . ?
C2 C3 1.368(9) . ?
C2 H2 0.9300 . ?
C3 C4 1.356(9) . ?
C3 H3 0.9300 . ?
C4 C5 1.394(8) . ?
C4 H4 0.9300 . ?
C5 H5 0.9300 . ?
O4 C17 1.277(7) . ?
O5 C17 1.240(7) . ?
C17 C18 1.499(8) . ?
C18 H18A 0.9600 . ?
C18 H18B 0.9600 . ?
C18 H18C 0.9600 . ?
C8 H6A 0.9600 . ?
C8 H6B 0.9600 . ?
C8 H6C 0.9600 . ?
C16 H16A 0.9600 . ?
C16 H16B 0.9600 . ?
C16 H16C 0.9600 . ?
O1 H1B 0.82(2) . ?

loop_
_geom_torsion_atom_site_label_1
_geom_torsion_atom_site_label_2
_geom_torsion_atom_site_label_3
_geom_torsion_atom_site_label_4
_geom_torsion
_geom_torsion_site_symmetry_1
_geom_torsion_site_symmetry_2
_geom_torsion_site_symmetry_3
_geom_torsion_site_symmetry_4
_geom_torsion_publ_flag
O4 Pb1 O2 C7 91.5(4) . . . . ?
N2 Pb1 O2 C7 6.4(4) . . . . ?
N3 Pb1 O2 C7 16.5(4) . . . . ?
O5 Pb1 O2 C7 143.5(4) . . . . ?
C17 Pb1 O2 C7 117.6(4) . . . . ?
Pb1 O2 C7 N1 -4.3(7) . . . . ?
Pb1 O2 C7 C6 173.2(3) . . . . ?
O2 C7 N1 N2 -3.5(7) . . . . ?
C6 C7 N1 N2 178.8(4) . . . . ?
C7 N1 N2 C9 -178.8(5) . . . . ?
C7 N1 N2 Pb1 9.4(5) . . . . ?
O4 Pb1 N2 C9 92.0(4) . . . . ?
O2 Pb1 N2 C9 -179.5(4) . . . . ?
N3 Pb1 N2 C9 9.5(4) . . . . ?
O5 Pb1 N2 C9 122.6(4) . . . . ?
C17 Pb1 N2 C9 104.9(4) . . . . ?
O4 Pb1 N2 N1 -96.8(3) . . . . ?
O2 Pb1 N2 N1 -8.3(3) . . . . ?
N3 Pb1 N2 N1 -179.3(4) . . . . ?
O5 Pb1 N2 N1 -66.2(4) . . . . ?
C17 Pb1 N2 N1 -83.9(4) . . . . ?
N1 N2 C9 C10 176.3(4) . . . . ?
Pb1 N2 C9 C10 -12.4(6) . . . . ?
N1 N2 C9 C8 -4.5(7) . . . . ?
Pb1 N2 C9 C8 166.7(4) . . . . ?
N2 C9 C10 N3 6.6(7) . . . . ?
C8 C9 C10 N3 -172.6(5) . . . . ?
N2 C9 C10 C11 -173.0(5) . . . . ?
C8 C9 C10 C11 7.8(8) . . . . ?
C11 C10 N3 C14 -1.4(7) . . . . ?
C9 C10 N3 C14 179.0(4) . . . . ?
C11 C10 N3 Pb1 -178.9(4) . . . . ?
C9 C10 N3 Pb1 1.4(6) . . . . ?
O4 Pb1 N3 C14 89.8(4) . . . . ?
O2 Pb1 N3 C14 167.4(4) . . . . ?
N2 Pb1 N3 C14 177.6(4) . . . . ?
O5 Pb1 N3 C14 59.0(4) . . . . ?
C17 Pb1 N3 C14 74.8(4) . . . . ?
O4 Pb1 N3 C10 -92.8(4) . . . . ?
O2 Pb1 N3 C10 -15.2(4) . . . . ?
N2 Pb1 N3 C10 -5.0(3) . . . . ?
O5 Pb1 N3 C10 -123.6(3) . . . . ?
C17 Pb1 N3 C10 -107.8(4) . . . . ?
C10 N3 C14 C13 0.5(8) . . . . ?
Pb1 N3 C14 C13 177.8(4) . . . . ?
C10 N3 C14 C15 -179.8(5) . . . . ?
Pb1 N3 C14 C15 -2.4(6) . . . . ?
N3 C14 C15 O3 -7.5(8) . . . . ?
C13 C14 C15 O3 172.2(6) . . . . ?
N3 C14 C15 C16 173.6(5) . . . . ?
C13 C14 C15 C16 -6.6(8) . . . . ?
N3 C10 C11 C12 1.5(8) . . . . ?
C9 C10 C11 C12 -178.8(5) . . . . ?
C10 C11 C12 C13 -0.7(9) . . . . ?
N3 C14 C13 C12 0.4(8) . . . . ?
C15 C14 C13 C12 -179.4(5) . . . . ?
C11 C12 C13 C14 -0.2(9) . . . . ?
O2 C7 C6 C1 173.1(5) . . . . ?
N1 C7 C6 C1 -9.1(8) . . . . ?
O2 C7 C6 C5 -6.1(8) . . . . ?
N1 C7 C6 C5 171.7(5) . . . . ?
C5 C6 C1 O1 177.9(6) . . . . ?
C7 C6 C1 O1 -1.3(9) . . . . ?
C5 C6 C1 C2 -3.1(8) . . . . ?
C7 C6 C1 C2 177.7(5) . . . . ?
O1 C1 C2 C3 -178.8(6) . . . . ?
C6 C1 C2 C3 2.2(9) . . . . ?
C1 C2 C3 C4 0.1(10) . . . . ?
C2 C3 C4 C5 -1.2(10) . . . . ?
C3 C4 C5 C6 0.2(9) . . . . ?
C1 C6 C5 C4 1.9(8) . . . . ?
C7 C6 C5 C4 -178.9(5) . . . . ?
O2 Pb1 O4 C17 85.7(4) . . . . ?
N2 Pb1 O4 C17 151.0(4) . . . . ?
N3 Pb1 O4 C17 -145.0(4) . . . . ?
O5 Pb1 O4 C17 2.1(4) . . . . ?
O4 Pb1 O5 C17 -2.1(4) . . . . ?
O2 Pb1 O5 C17 -92.9(4) . . . . ?
N2 Pb1 O5 C17 -42.1(4) . . . . ?
N3 Pb1 O5 C17 37.9(4) . . . . ?
Pb1 O5 C17 O4 3.5(6) . . . . ?
Pb1 O5 C17 C18 -176.4(6) . . . . ?
Pb1 O4 C17 O5 -4.1(7) . . . . ?
Pb1 O4 C17 C18 175.8(5) . . . . ?
O4 Pb1 C17 O5 176.3(6) . . . . ?
O2 Pb1 C17 O5 84.2(4) . . . . ?
N2 Pb1 C17 O5 146.1(3) . . . . ?
N3 Pb1 C17 O5 -148.4(4) . . . . ?
O2 Pb1 C17 O4 -92.1(4) . . . . ?
N2 Pb1 C17 O4 -30.2(4) . . . . ?
N3 Pb1 C17 O4 35.4(4) . . . . ?
O5 Pb1 C17 O4 -176.3(6) . . . . ?
O4 Pb1 C17 C18 -21(3) . . . . ?
O2 Pb1 C17 C18 -113(3) . . . . ?
N2 Pb1 C17 C18 -51(3) . . . . ?
N3 Pb1 C17 C18 14(3) . . . . ?
O5 Pb1 C17 C18 163(3) . . . . ?
